data_4066897
loop_
_publ_author_name
'Caldwell, Lorraine M.'
'Hill, Anthony F.'
'Hulkes, Alexander G.'
'McQueen, Caitlin M. A.'
'White, Andrew J. P.'
'Williams, David J.'

_publ_section_title
;
 Alkynyl Selenolate Complexes of Iron, Nickel, and Molybdenum
;
_journal_issue 23
_journal_name_full Organometallics
_journal_page_first 6350
_journal_paper_doi 10.1021/om100694f
_journal_volume 29
_journal_year 2010
_chemical_formula_moiety 'C32 H27 Ni P Se, 2(C H Cl3)'
_chemical_formula_sum 'C34 H29 Cl6 Ni P Se'
_chemical_formula_weight 818.91
_chemical_name_systematic
; 
 ? 
;
_space_group_IT_number 14
_symmetry_cell_setting monoclinic
_symmetry_space_group_name_Hall '-P 2ybc'
_symmetry_space_group_name_H-M 'P 1 21/c 1'
_atom_sites_solution_hydrogens geom
_atom_sites_solution_primary direct
_atom_sites_solution_secondary difmap
_audit_creation_method SHELXL-97
_cell_angle_alpha 90.00
_cell_angle_beta 105.60(4)
_cell_angle_gamma 90.00
_cell_formula_units_Z 4
_cell_length_a 14.164(6)
_cell_length_b 17.521(6)
_cell_length_c 15.348(10)
_cell_measurement_reflns_used 21
_cell_measurement_temperature 203(2)
_cell_measurement_theta_max 10.01
_cell_measurement_theta_min 5.17
_cell_volume 3669(3)
_computing_cell_refinement 'Siemens XSCANS'
_computing_data_collection 'Siemens XSCANS'
_computing_data_reduction 'Siemens SHELXTL'
_computing_molecular_graphics 'Siemens SHELXTL'
_computing_publication_material 'Siemens SHELXTL'
_computing_structure_refinement 'SHELXL-97 (Sheldrick, 1997)'
_computing_structure_solution 'SHELXS-97 (Sheldrick, 1990)'
_diffrn_ambient_temperature 203(2)
_diffrn_measured_fraction_theta_full 0.926
_diffrn_measured_fraction_theta_max 0.926
_diffrn_measurement_device_type 'Siemens P4'
_diffrn_measurement_method '\w scans'
_diffrn_radiation_monochromator graphite
_diffrn_radiation_source 'sealed tube'
_diffrn_radiation_type MoK\a
_diffrn_radiation_wavelength 0.71073
_diffrn_reflns_av_R_equivalents 0.0592
_diffrn_reflns_av_sigmaI/netI 0.1168
_diffrn_reflns_limit_h_max 15
_diffrn_reflns_limit_h_min 0
_diffrn_reflns_limit_k_max 18
_diffrn_reflns_limit_k_min 0
_diffrn_reflns_limit_l_max 15
_diffrn_reflns_limit_l_min -16
_diffrn_reflns_number 4661
_diffrn_reflns_theta_full 22.50
_diffrn_reflns_theta_max 22.50
_diffrn_reflns_theta_min 1.80
_diffrn_standards_decay_% 18.47
_diffrn_standards_interval_count 97
_diffrn_standards_number 3
_exptl_absorpt_coefficient_mu 2.024
_exptl_absorpt_correction_T_max 0.8988
_exptl_absorpt_correction_T_min 0.4781
_exptl_absorpt_correction_type psi-scan
_exptl_absorpt_process_details
;
 Siemens XPREP
;
_exptl_crystal_colour Orange/red
_exptl_crystal_density_diffrn 1.483
_exptl_crystal_density_method 'not measured'
_exptl_crystal_description plates
_exptl_crystal_F_000 1648
_exptl_crystal_size_max 0.83
_exptl_crystal_size_mid 0.83
_exptl_crystal_size_min 0.05
_refine_diff_density_max 0.549
_refine_diff_density_min -0.543
_refine_diff_density_rms 0.093
_refine_ls_extinction_method none
_refine_ls_goodness_of_fit_ref 0.964
_refine_ls_hydrogen_treatment constr
_refine_ls_matrix_type full
_refine_ls_number_parameters 509
_refine_ls_number_reflns 4442
_refine_ls_number_restraints 296
_refine_ls_restrained_S_all 0.967
_refine_ls_R_factor_all 0.1298
_refine_ls_R_factor_gt 0.0660
_refine_ls_shift/su_max 0.001
_refine_ls_shift/su_mean 0.000
_refine_ls_structure_factor_coef Fsqd
_refine_ls_weighting_details 'calc w=1/[\s^2^(Fo^2^)+(0.0777P)^2^+0.0000P] where P=(Fo^2^+2Fc^2^)/3'
_refine_ls_weighting_scheme calc
_refine_ls_wR_factor_gt 0.1381
_refine_ls_wR_factor_ref 0.1594
_reflns_number_gt 2684
_reflns_number_total 4442
_reflns_threshold_expression >2sigma(I)
_cod_data_source_file om100694f_si_003.cif
_cod_data_source_block 1
_cod_depositor_comments
;
The following automatic conversions were performed:

'_symmetry_cell_setting' value 'Monoclinic' changed to 'monoclinic'
according to /home/saulius/struct/CIF-dictionaries/cif_core.dic
dictionary named 'cif_core.dic' version 2.4.1 from 2010-06-29.

Automatic conversion script
Id: cif_fix_values 1715 2011-07-08 13:25:40Z adriana 
;
_cod_original_sg_symbol_H-M P2(1)/c
_cod_database_code 4066897

loop_
_symmetry_equiv_pos_as_xyz
'x, y, z'
'-x, y+1/2, -z+1/2'
'-x, -y, -z'
'x, -y-1/2, z-1/2'

loop_
_atom_site_label
_atom_site_type_symbol
_atom_site_fract_x
_atom_site_fract_y
_atom_site_fract_z
_atom_site_U_iso_or_equiv
_atom_site_adp_type
_atom_site_occupancy
_atom_site_symmetry_multiplicity
_atom_site_calc_flag
_atom_site_refinement_flags
_atom_site_disorder_assembly
_atom_site_disorder_group
Ni Ni 0.87912(9) 0.45225(6) 0.31593(7) 0.0366(3) Uani 1 1 d . . .
Se Se 0.80281(8) 0.56967(5) 0.29740(6) 0.0441(3) Uani 1 1 d . . .
P P 0.93794(17) 0.47167(11) 0.20282(14) 0.0319(5) Uani 1 1 d . . .
C1 C 0.7841(7) 0.5923(5) 0.4080(7) 0.048(2) Uani 1 1 d . . .
C2 C 0.7640(8) 0.6144(6) 0.4759(6) 0.049(2) Uani 1 1 d . . .
C3 C 0.7365(7) 0.6416(5) 0.5522(6) 0.044(2) Uani 1 1 d . . .
C4 C 0.7145(9) 0.5946(6) 0.6168(7) 0.054(3) Uani 1 1 d . . .
H4A H 0.7193 0.5414 0.6114 0.065 Uiso 1 1 calc R . .
C5 C 0.6855(9) 0.6249(6) 0.6896(7) 0.058(3) Uani 1 1 d . . .
H5A H 0.6726 0.5920 0.7335 0.070 Uiso 1 1 calc R . .
C6 C 0.6757(8) 0.7025(6) 0.6978(7) 0.053(3) Uani 1 1 d . . .
C7 C 0.6978(10) 0.7504(6) 0.6340(7) 0.060(3) Uani 1 1 d . . .
H7A H 0.6931 0.8036 0.6396 0.073 Uiso 1 1 calc R . .
C8 C 0.7269(10) 0.7202(6) 0.5623(7) 0.060(3) Uani 1 1 d . . .
H8A H 0.7406 0.7533 0.5191 0.073 Uiso 1 1 calc R . .
C9 C 0.6429(10) 0.7360(8) 0.7756(8) 0.069(3) Uani 1 1 d . . .
H9A H 0.6123 0.6966 0.8030 0.103 Uiso 1 1 calc R . .
H9B H 0.5962 0.7767 0.7534 0.103 Uiso 1 1 calc R . .
H9C H 0.6993 0.7564 0.8204 0.103 Uiso 1 1 calc R . .
C10 C 0.9227(13) 0.4146(8) 0.4522(7) 0.085(5) Uani 1 1 d . . .
H10A H 0.9540 0.4445 0.5026 0.102 Uiso 1 1 calc R . .
C11 C 0.9677(10) 0.3714(8) 0.4009(10) 0.076(4) Uani 1 1 d . . .
H11A H 1.0356 0.3668 0.4084 0.091 Uiso 1 1 calc R . .
C12 C 0.8936(12) 0.3353(6) 0.3353(9) 0.074(4) Uani 1 1 d . . .
H12A H 0.9038 0.3040 0.2889 0.089 Uiso 1 1 calc R . .
C13 C 0.8042(11) 0.3520(6) 0.3483(9) 0.070(4) Uani 1 1 d . . .
H13A H 0.7436 0.3306 0.3174 0.084 Uiso 1 1 calc R . .
C14 C 0.8201(13) 0.4061(6) 0.4153(9) 0.080(5) Uani 1 1 d . . .
H14A H 0.7713 0.4329 0.4337 0.096 Uiso 1 1 calc R . .
C15 C 1.0456(7) 0.5319(4) 0.2240(6) 0.0350(19) Uani 1 1 d . . .
C16 C 1.0650(8) 0.5839(6) 0.2943(7) 0.053(2) Uani 1 1 d . . .
H16A H 1.0228 0.5872 0.3321 0.064 Uiso 1 1 calc R . .
C17 C 1.1473(10) 0.6318(6) 0.3096(9) 0.069(3) Uani 1 1 d . . .
H17A H 1.1599 0.6673 0.3573 0.083 Uiso 1 1 calc R . .
C18 C 1.2085(9) 0.6268(6) 0.2554(9) 0.069(3) Uani 1 1 d . . .
H18A H 1.2625 0.6599 0.2649 0.083 Uiso 1 1 calc R . .
C19 C 1.1928(9) 0.5740(6) 0.1868(8) 0.063(3) Uani 1 1 d . . .
H19A H 1.2374 0.5696 0.1515 0.076 Uiso 1 1 calc R . .
C20 C 1.1111(9) 0.5272(6) 0.1698(7) 0.055(3) Uani 1 1 d . . .
H20A H 1.0994 0.4922 0.1218 0.066 Uiso 1 1 calc R . .
C21 C 0.9742(7) 0.3856(4) 0.1523(6) 0.0340(19) Uani 1 1 d . . .
C22 C 1.0529(8) 0.3424(5) 0.2051(6) 0.045(2) Uani 1 1 d . . .
H22A H 1.0869 0.3598 0.2630 0.054 Uiso 1 1 calc R . .
C23 C 1.0807(8) 0.2743(5) 0.1724(7) 0.049(2) Uani 1 1 d . . .
H23A H 1.1341 0.2461 0.2071 0.059 Uiso 1 1 calc R . .
C24 C 1.0282(9) 0.2491(5) 0.0876(7) 0.054(3) Uani 1 1 d . . .
H24A H 1.0443 0.2022 0.0655 0.064 Uiso 1 1 calc R . .
C25 C 0.9536(9) 0.2917(6) 0.0362(7) 0.061(3) Uani 1 1 d . . .
H25A H 0.9207 0.2754 -0.0225 0.073 Uiso 1 1 calc R . .
C26 C 0.9261(9) 0.3582(6) 0.0691(7) 0.055(3) Uani 1 1 d . . .
H26A H 0.8725 0.3858 0.0335 0.066 Uiso 1 1 calc R . .
C27 C 0.8481(7) 0.5163(5) 0.1081(5) 0.037(2) Uani 1 1 d . . .
C28 C 0.8718(8) 0.5718(5) 0.0537(6) 0.044(2) Uani 1 1 d . . .
H28A H 0.9361 0.5908 0.0670 0.053 Uiso 1 1 calc R . .
C29 C 0.8017(9) 0.5995(6) -0.0199(7) 0.057(3) Uani 1 1 d . . .
H29A H 0.8187 0.6364 -0.0575 0.069 Uiso 1 1 calc R . .
C30 C 0.7071(9) 0.5735(7) -0.0385(6) 0.061(3) Uani 1 1 d . . .
H30A H 0.6591 0.5925 -0.0886 0.073 Uiso 1 1 calc R . .
C31 C 0.6832(9) 0.5196(7) 0.0166(8) 0.065(3) Uani 1 1 d . . .
H31A H 0.6181 0.5025 0.0044 0.078 Uiso 1 1 calc R . .
C32 C 0.7517(8) 0.4903(5) 0.0885(6) 0.048(2) Uani 1 1 d . . .
H32A H 0.7342 0.4527 0.1249 0.058 Uiso 1 1 calc R . .
C40 C 0.554(2) 0.4989(13) 0.3016(14) 0.085(9) Uiso 0.421(4) 1 d PDU A 1
H40A H 0.6179 0.5243 0.3065 0.102 Uiso 0.421(4) 1 calc PR A 1
Cl1 Cl 0.547(4) 0.4217(16) 0.2314(17) 0.154(7) Uani 0.421(4) 1 d PDU A 1
Cl2 Cl 0.5517(16) 0.4731(13) 0.4086(10) 0.141(6) Uani 0.421(4) 1 d PDU A 1
Cl3 Cl 0.4628(14) 0.5639(12) 0.2547(17) 0.174(6) Uani 0.421(4) 1 d PDU A 1
C40' C 0.547(2) 0.5309(14) 0.2779(14) 0.081(9) Uiso 0.383(9) 1 d PDU B 2
H40B H 0.6136 0.5528 0.2932 0.097 Uiso 0.383(9) 1 calc PR B 2
Cl1' Cl 0.551(4) 0.4403(16) 0.2343(19) 0.152(7) Uani 0.383(9) 1 d PDU B 2
Cl2' Cl 0.5085(16) 0.5269(13) 0.3755(12) 0.169(6) Uani 0.383(9) 1 d PDU B 2
Cl3' Cl 0.4715(13) 0.5882(11) 0.1980(13) 0.159(6) Uani 0.383(9) 1 d PDU B 2
C40" C 0.553(3) 0.5158(19) 0.318(2) 0.080(13) Uiso 0.197(9) 1 d PDU C 3
H40C H 0.6189 0.5383 0.3272 0.096 Uiso 0.197(9) 1 calc PR C 3
Cl1" Cl 0.512(3) 0.487(2) 0.208(2) 0.170(7) Uani 0.197(9) 1 d PDU C 3
Cl2" Cl 0.564(4) 0.440(2) 0.391(3) 0.159(9) Uani 0.197(9) 1 d PDU C 3
Cl3" Cl 0.478(2) 0.5852(18) 0.343(3) 0.153(8) Uani 0.197(9) 1 d PDU C 3
C50 C 0.4446(19) 0.7557(10) 0.503(2) 0.103(9) Uiso 0.470(4) 1 d PDU D 1
H50A H 0.4955 0.7475 0.5604 0.124 Uiso 0.470(4) 1 calc PR D 1
Cl4 Cl 0.3345(15) 0.7547(11) 0.5217(17) 0.202(6) Uani 0.470(4) 1 d PDU D 1
Cl5 Cl 0.4644(16) 0.8388(8) 0.4574(17) 0.182(5) Uani 0.470(4) 1 d PDU D 1
Cl6 Cl 0.4516(16) 0.6871(10) 0.4298(15) 0.216(7) Uani 0.470(4) 1 d PDU D 1
C50' C 0.450(3) 0.7525(15) 0.506(2) 0.108(13) Uiso 0.290(8) 1 d PDU E 2
H50B H 0.5168 0.7342 0.5357 0.129 Uiso 0.290(8) 1 calc PR E 2
Cl4' Cl 0.421(3) 0.8234(15) 0.567(2) 0.212(7) Uani 0.290(8) 1 d PDU E 2
Cl5' Cl 0.443(3) 0.7815(17) 0.401(2) 0.198(7) Uani 0.290(8) 1 d PDU E 2
Cl6' Cl 0.370(3) 0.6811(15) 0.499(2) 0.213(8) Uani 0.290(8) 1 d PDU E 2
C50" C 0.422(3) 0.778(2) 0.513(2) 0.097(12) Uiso 0.240(9) 1 d PDU F 3
H50C H 0.4598 0.7297 0.5236 0.117 Uiso 0.240(9) 1 calc PR F 3
Cl4" Cl 0.342(3) 0.782(2) 0.576(3) 0.195(8) Uani 0.240(9) 1 d PDU F 3
Cl5" Cl 0.495(2) 0.8547(15) 0.542(3) 0.188(8) Uani 0.240(9) 1 d PDU F 3
Cl6" Cl 0.360(3) 0.789(2) 0.404(2) 0.220(9) Uani 0.240(9) 1 d PDU F 3

loop_
_atom_site_aniso_label
_atom_site_aniso_U_11
_atom_site_aniso_U_22
_atom_site_aniso_U_33
_atom_site_aniso_U_23
_atom_site_aniso_U_13
_atom_site_aniso_U_12
Ni 0.0421(7) 0.0332(5) 0.0350(6) 0.0041(4) 0.0110(5) -0.0026(5)
Se 0.0476(6) 0.0398(5) 0.0480(5) 0.0028(4) 0.0182(4) 0.0037(4)
P 0.0335(13) 0.0296(10) 0.0309(10) -0.0005(8) 0.0059(9) -0.0024(9)
C1 0.030(6) 0.042(5) 0.066(7) -0.002(5) 0.006(5) -0.006(4)
C2 0.048(6) 0.055(5) 0.043(5) -0.011(5) 0.012(5) -0.002(5)
C3 0.035(6) 0.047(5) 0.045(5) -0.004(4) 0.004(4) -0.002(4)
C4 0.060(7) 0.045(5) 0.058(6) -0.003(4) 0.020(5) -0.003(5)
C5 0.060(8) 0.064(6) 0.051(6) 0.004(5) 0.018(5) -0.007(6)
C6 0.049(7) 0.057(6) 0.050(5) -0.007(5) 0.007(5) -0.003(5)
C7 0.091(9) 0.039(5) 0.048(6) -0.001(4) 0.012(6) 0.000(5)
C8 0.085(9) 0.055(6) 0.046(6) 0.008(5) 0.026(6) 0.001(6)
C9 0.064(8) 0.090(8) 0.060(6) -0.025(6) 0.027(6) -0.009(7)
C10 0.121(13) 0.087(9) 0.034(5) 0.015(6) -0.002(7) -0.047(9)
C11 0.053(8) 0.091(9) 0.080(9) 0.056(8) 0.009(7) 0.003(7)
C12 0.118(13) 0.049(6) 0.066(7) 0.028(5) 0.044(9) 0.021(7)
C13 0.079(10) 0.046(6) 0.084(8) 0.017(6) 0.020(7) -0.025(6)
C14 0.128(14) 0.058(7) 0.080(8) 0.032(6) 0.070(10) 0.006(7)
C15 0.029(5) 0.033(4) 0.040(4) -0.004(4) 0.004(4) -0.001(4)
C16 0.040(6) 0.056(6) 0.060(6) -0.005(5) 0.009(5) -0.011(5)
C17 0.066(8) 0.062(6) 0.083(8) -0.037(6) 0.027(7) -0.031(6)
C18 0.049(8) 0.061(7) 0.098(9) -0.023(6) 0.021(7) -0.028(6)
C19 0.047(7) 0.056(6) 0.092(8) -0.005(6) 0.028(6) -0.013(6)
C20 0.062(7) 0.054(6) 0.055(6) -0.016(5) 0.025(5) -0.003(5)
C21 0.033(5) 0.028(4) 0.039(4) -0.002(4) 0.005(4) 0.006(4)
C22 0.052(6) 0.039(5) 0.038(5) -0.004(4) 0.002(4) 0.002(5)
C23 0.032(6) 0.041(5) 0.069(7) -0.006(5) 0.007(5) 0.004(4)
C24 0.062(8) 0.031(5) 0.063(6) -0.016(4) 0.008(6) -0.003(5)
C25 0.064(8) 0.056(6) 0.051(6) -0.018(5) -0.003(5) 0.002(6)
C26 0.066(8) 0.053(6) 0.041(5) -0.007(4) 0.006(5) 0.011(5)
C27 0.042(6) 0.043(4) 0.023(4) -0.003(3) 0.004(4) 0.009(4)
C28 0.056(6) 0.034(4) 0.045(5) 0.002(4) 0.019(5) 0.001(4)
C29 0.071(9) 0.048(5) 0.053(6) 0.015(5) 0.019(6) 0.019(6)
C30 0.073(9) 0.068(6) 0.031(5) 0.009(5) -0.005(5) 0.016(6)
C31 0.042(7) 0.076(7) 0.067(7) 0.002(6) -0.004(6) 0.001(6)
C32 0.049(7) 0.049(5) 0.044(5) 0.002(4) 0.006(5) -0.008(5)
Cl1 0.069(8) 0.166(14) 0.213(11) -0.073(10) 0.016(8) -0.033(12)
Cl2 0.087(9) 0.191(16) 0.142(9) -0.016(10) 0.024(7) -0.067(11)
Cl3 0.111(8) 0.173(11) 0.216(13) -0.005(11) 0.005(10) -0.009(9)
Cl1' 0.068(9) 0.162(16) 0.215(12) -0.062(11) 0.021(9) -0.024(13)
Cl2' 0.116(10) 0.196(15) 0.187(11) -0.019(11) 0.026(9) -0.039(10)
Cl3' 0.095(9) 0.175(12) 0.188(14) -0.005(11) 0.003(10) -0.052(9)
Cl1" 0.101(11) 0.184(13) 0.205(12) -0.038(12) 0.007(11) -0.029(11)
Cl2" 0.092(13) 0.19(2) 0.182(15) -0.002(15) 0.018(13) -0.056(16)
Cl3" 0.091(13) 0.174(16) 0.190(16) 0.013(15) 0.032(13) 0.002(13)
Cl4 0.170(11) 0.208(13) 0.277(16) -0.001(12) 0.147(12) -0.039(10)
Cl5 0.189(12) 0.134(9) 0.272(14) 0.025(10) 0.145(12) 0.003(8)
Cl6 0.200(14) 0.198(12) 0.248(15) -0.067(12) 0.057(12) -0.007(12)
Cl4' 0.203(13) 0.173(12) 0.289(16) -0.009(12) 0.120(13) 0.015(11)
Cl5' 0.198(15) 0.192(13) 0.237(15) 0.020(12) 0.117(13) -0.030(13)
Cl6' 0.191(15) 0.204(15) 0.270(17) -0.008(15) 0.106(14) -0.066(14)
Cl4" 0.184(15) 0.187(16) 0.271(19) 0.004(15) 0.156(15) -0.016(14)
Cl5" 0.191(16) 0.099(11) 0.293(19) 0.014(15) 0.098(17) 0.004(12)
Cl6" 0.225(18) 0.183(15) 0.264(18) 0.021(15) 0.088(17) -0.003(16)

loop_
_atom_type_symbol
_atom_type_description
_atom_type_scat_dispersion_real
_atom_type_scat_dispersion_imag
_atom_type_scat_source
C C 0.0033 0.0016 'International Tables Vol C Tables 4.2.6.8 and 6.1.1.4'
H H 0.0000 0.0000 'International Tables Vol C Tables 4.2.6.8 and 6.1.1.4'
P P 0.1023 0.0942 'International Tables Vol C Tables 4.2.6.8 and 6.1.1.4'
Cl Cl 0.1484 0.1585 'International Tables Vol C Tables 4.2.6.8 and 6.1.1.4'
Se Se -0.0929 2.2259 'International Tables Vol C Tables 4.2.6.8 and 6.1.1.4'
Ni Ni 0.3393 1.1124 'International Tables Vol C Tables 4.2.6.8 and 6.1.1.4'

loop_
_geom_angle_atom_site_label_1
_geom_angle_atom_site_label_2
_geom_angle_atom_site_label_3
_geom_angle
C12 Ni C14 63.6(5)
C12 Ni C11 39.0(6)
C14 Ni C11 64.8(5)
C12 Ni C10 63.9(5)
C14 Ni C10 39.4(6)
C11 Ni C10 37.8(6)
C12 Ni P 103.2(3)
C14 Ni P 166.1(4)
C11 Ni P 108.2(4)
C10 Ni P 140.7(5)
C12 Ni C13 37.4(5)
C14 Ni C13 37.4(5)
C11 Ni C13 63.9(5)
C10 Ni C13 63.5(5)
P Ni C13 129.2(4)
C12 Ni Se 157.6(4)
C14 Ni Se 99.8(4)
C11 Ni Se 149.5(5)
C10 Ni Se 113.7(5)
P Ni Se 91.71(7)
C13 Ni Se 120.5(4)
C1 Se Ni 105.0(3)
C15 P C27 105.4(4)
C15 P C21 103.7(4)
C27 P C21 103.3(4)
C15 P Ni 116.0(3)
C27 P Ni 111.9(3)
C21 P Ni 115.2(3)
C2 C1 Se 171.9(9)
C1 C2 C3 177.2(11)
C4 C3 C8 117.3(9)
C4 C3 C2 123.8(9)
C8 C3 C2 118.8(9)
C3 C4 C5 121.2(9)
C6 C5 C4 120.5(10)
C5 C6 C7 119.0(10)
C5 C6 C9 121.1(10)
C7 C6 C9 119.9(10)
C8 C7 C6 120.2(9)
C7 C8 C3 121.7(9)
C11 C10 C14 107.3(11)
C11 C10 Ni 70.2(7)
C14 C10 Ni 69.1(6)
C10 C11 C12 106.8(13)
C10 C11 Ni 71.9(8)
C12 C11 Ni 69.5(7)
C13 C12 C11 110.2(12)
C13 C12 Ni 75.5(7)
C11 C12 Ni 71.5(7)
C12 C13 C14 106.6(13)
C12 C13 Ni 67.1(6)
C14 C13 Ni 67.8(6)
C13 C14 C10 108.5(13)
C13 C14 Ni 74.8(6)
C10 C14 Ni 71.5(6)
C16 C15 C20 118.4(8)
C16 C15 P 120.4(7)
C20 C15 P 121.3(6)
C15 C16 C17 120.4(9)
C18 C17 C16 119.8(9)
C17 C18 C19 121.0(10)
C18 C19 C20 119.9(10)
C19 C20 C15 120.4(9)
C26 C21 C22 118.0(8)
C26 C21 P 124.0(7)
C22 C21 P 117.8(6)
C23 C22 C21 120.6(9)
C24 C23 C22 118.7(10)
C25 C24 C23 120.4(9)
C24 C25 C26 120.5(10)
C21 C26 C25 121.7(10)
C28 C27 C32 118.8(9)
C28 C27 P 123.5(8)
C32 C27 P 117.6(7)
C29 C28 C27 120.4(10)
C30 C29 C28 120.2(9)
C31 C30 C29 119.4(10)
C32 C31 C30 121.4(12)
C31 C32 C27 119.8(10)
Cl2 C40 Cl1 112.5(13)
Cl2 C40 Cl3 111.5(13)
Cl1 C40 Cl3 110.4(13)
Cl3' C40' Cl2' 111.4(13)
Cl3' C40' Cl1' 110.0(13)
Cl2' C40' Cl1' 110.5(13)
Cl2" C40" Cl3" 111.3(15)
Cl2" C40" Cl1" 111.1(15)
Cl3" C40" Cl1" 111.0(15)
Cl4 C50 Cl6 109.9(14)
Cl4 C50 Cl5 110.6(14)
Cl6 C50 Cl5 107.5(14)
Cl6' C50' Cl5' 107.7(16)
Cl6' C50' Cl4' 109.5(17)
Cl5' C50' Cl4' 110.8(17)
Cl4" C50" Cl6" 108.4(17)
Cl4" C50" Cl5" 106.4(17)
Cl6" C50" Cl5" 106.8(16)

loop_
_geom_bond_atom_site_label_1
_geom_bond_atom_site_label_2
_geom_bond_distance
Ni C12 2.073(10)
Ni C14 2.089(9)
Ni C11 2.098(12)
Ni C10 2.120(11)
Ni P 2.145(3)
Ni C13 2.178(10)
Ni Se 2.3056(16)
Se C1 1.831(10)
P C15 1.810(9)
P C27 1.830(9)
P C21 1.832(8)
C1 C2 1.216(14)
C2 C3 1.413(14)
C3 C4 1.386(14)
C3 C8 1.395(14)
C4 C5 1.396(15)
C5 C6 1.376(15)
C6 C7 1.389(15)
C6 C9 1.512(14)
C7 C8 1.380(15)
C10 C11 1.37(2)
C10 C14 1.42(2)
C11 C12 1.39(2)
C12 C13 1.366(19)
C13 C14 1.371(18)
C15 C16 1.382(13)
C15 C20 1.405(13)
C16 C17 1.404(15)
C17 C18 1.356(17)
C18 C19 1.374(16)
C19 C20 1.383(16)
C21 C26 1.363(14)
C21 C22 1.408(14)
C22 C23 1.392(14)
C23 C24 1.386(15)
C24 C25 1.360(16)
C25 C26 1.368(15)
C27 C28 1.380(13)
C27 C32 1.393(15)
C28 C29 1.376(15)
C29 C30 1.370(17)
C30 C31 1.369(17)
C31 C32 1.359(16)
C40 Cl2 1.712(15)
C40 Cl1 1.715(16)
C40 Cl3 1.730(16)
C40' Cl3' 1.715(16)
C40' Cl2' 1.726(16)
C40' Cl1' 1.731(16)
C40" Cl2" 1.718(17)
C40" Cl3" 1.719(17)
C40" Cl1" 1.721(17)
C50 Cl4 1.662(17)
C50 Cl6 1.663(17)
C50 Cl5 1.670(17)
C50' Cl6' 1.665(18)
C50' Cl5' 1.668(18)
C50' Cl4' 1.669(19)
C50" Cl4" 1.672(19)
C50" Cl6" 1.682(19)
C50" Cl5" 1.685(19)
